data_7112474
loop_
_publ_author_name
'Kohsuke Ohmatsu'
'Mitsunori Ito'
'Takashi Ooi'

_publ_section_title
;
 Ligand-controlled E/Z selectivity and enantioselectivity in
 palladium-catalyzed allylation of benzofuranones with 1,2-disubstituted
 allylic carbonates
;
_journal_name_full Chem.Commun.
_journal_page_first 4554
_journal_paper_doi 10.1039/C3CC49338E
_journal_volume 50
_journal_year 2014
_chemical_absolute_configuration S
_chemical_formula_sum 'C24 H25 Cl O4'
_chemical_formula_weight 412.89
_chemical_name_systematic
; 
 ? 
;
_space_group_crystal_system orthorhombic
_space_group_IT_number 19
_space_group_name_Hall 'P 2ac 2ab'
_space_group_name_H-M_alt 'P 21 21 21'
_symmetry_space_group_name_Hall 'P 2ac 2ab'
_symmetry_space_group_name_H-M 'P 21 21 21'
_atom_sites_solution_hydrogens geom
_audit_creation_method SHELXL-2013
_cell_angle_alpha 90
_cell_angle_beta 90
_cell_angle_gamma 90
_cell_formula_units_Z 4
_cell_length_a 6.4505(14)
_cell_length_b 7.7509(17)
_cell_length_c 42.666(9)
_cell_measurement_reflns_used 5450
_cell_measurement_temperature 123(2)
_cell_measurement_theta_max 28.18
_cell_measurement_theta_min 2.67
_cell_volume 2133.2(8)
_computing_cell_refinement 'Bruker SAINT'
_computing_data_collection 'Bruker APEX2'
_computing_data_reduction 'Bruker SAINT'
_computing_molecular_graphics 'Bruker SHELXTL'
_computing_publication_material 'Bruker SHELXTL'
_computing_structure_refinement 'SHELXL-2013 (Sheldrick, 2013)'
_computing_structure_solution 'SHELXS-97 (Sheldrick 2008)'
_diffrn_ambient_temperature 123(2)
_diffrn_detector_area_resol_mean 8.366[pixels/mm]
_diffrn_measured_fraction_theta_full 0.999
_diffrn_measured_fraction_theta_max 0.995
_diffrn_measurement_device_type 'Bruker APEX-II CCD'
_diffrn_measurement_method '\f and \w scans'
_diffrn_radiation_type MoK\a
_diffrn_radiation_wavelength 0.71073
_diffrn_reflns_av_R_equivalents 0.0358
_diffrn_reflns_av_unetI/netI 0.0432
_diffrn_reflns_Laue_measured_fraction_full 0.999
_diffrn_reflns_Laue_measured_fraction_max 0.995
_diffrn_reflns_limit_h_max 8
_diffrn_reflns_limit_h_min -8
_diffrn_reflns_limit_k_max 10
_diffrn_reflns_limit_k_min -9
_diffrn_reflns_limit_l_max 48
_diffrn_reflns_limit_l_min -56
_diffrn_reflns_number 15427
_diffrn_reflns_point_group_measured_fraction_full 0.999
_diffrn_reflns_point_group_measured_fraction_max 0.992
_diffrn_reflns_theta_full 25.242
_diffrn_reflns_theta_max 28.317
_diffrn_reflns_theta_min 0.954
_exptl_absorpt_coefficient_mu 0.206
_exptl_absorpt_correction_type none
_exptl_crystal_colour colorless
_exptl_crystal_density_diffrn 1.286
_exptl_crystal_description prizm
_exptl_crystal_F_000 872
_exptl_crystal_size_max 0.50
_exptl_crystal_size_mid 0.45
_exptl_crystal_size_min 0.40
_refine_diff_density_max 0.391
_refine_diff_density_min -0.291
_refine_diff_density_rms 0.089
_refine_ls_abs_structure_details
; 
 Flack x determined using 1786 quotients [(I+)-(I-)]/[(I+)+(I-)] 
 (Parsons and Flack (2004), Acta Cryst. A60, s61). 
;
_refine_ls_abs_structure_Flack 0.03(3)
_refine_ls_extinction_method none
_refine_ls_goodness_of_fit_ref 0.719
_refine_ls_hydrogen_treatment constr
_refine_ls_matrix_type full
_refine_ls_number_parameters 266
_refine_ls_number_reflns 5294
_refine_ls_number_restraints 0
_refine_ls_restrained_S_all 0.719
_refine_ls_R_factor_all 0.0506
_refine_ls_R_factor_gt 0.0419
_refine_ls_shift/su_max 0.088
_refine_ls_shift/su_mean 0.004
_refine_ls_structure_factor_coef Fsqd
_refine_ls_weighting_details 'w=1/[\s^2^(Fo^2^)+(0.1232P)^2^+0.9932P] where P=(Fo^2^+2Fc^2^)/3'
_refine_ls_weighting_scheme calc
_refine_ls_wR_factor_gt 0.1125
_refine_ls_wR_factor_ref 0.1254
_reflns_Friedel_coverage 0.712
_reflns_Friedel_fraction_full 0.999
_reflns_Friedel_fraction_max 0.989
_reflns_number_gt 4665
_reflns_number_total 5294
_reflns_threshold_expression 'I > 2\s(I)'
_cod_data_source_file c3cc49338e.txt
_cod_data_source_block 3905mit
_cod_database_code 7112474
_shelx_space_group_comment
; 
The symmetry employed for this shelxl refinement is uniquely defined 
by the following loop, which should always be used as a source of 
symmetry information in preference to the above space-group names. 
They are only intended as comments. 
;
_shelxl_version_number 2013-3

loop_
_space_group_symop_operation_xyz
'x, y, z'
'-x+1/2, -y, z+1/2'
'-x, y+1/2, -z+1/2'
'x+1/2, -y+1/2, -z'

loop_
_atom_site_label
_atom_site_type_symbol
_atom_site_fract_x
_atom_site_fract_y
_atom_site_fract_z
_atom_site_U_iso_or_equiv
_atom_site_adp_type
_atom_site_occupancy
_atom_site_site_symmetry_order
_atom_site_calc_flag
_atom_site_refinement_flags_posn
_atom_site_refinement_flags_adp
Cl1 Cl 0.69989(10) 0.57187(9) 0.77496(2) 0.02725(17) Uani 1 1 d . .
O3 O -0.1598(3) 0.4145(3) 0.88845(5) 0.0252(4) Uani 1 1 d . .
O4 O -0.0537(3) 0.5930(2) 0.85035(4) 0.0210(4) Uani 1 1 d . .
O1 O -0.0811(3) 0.8433(2) 0.95508(4) 0.0229(4) Uani 1 1 d . .
C1 C 0.3308(4) 0.7093(3) 0.79045(6) 0.0219(5) Uani 1 1 d . .
H1 H 0.3527 0.7825 0.7735 0.026 Uiso 1 1 calc R U
C24 C 0.1983(4) 0.3908(3) 0.86890(5) 0.0172(4) Uani 1 1 d . .
C2 C 0.4607(4) 0.4806(3) 0.82438(6) 0.0194(5) Uani 1 1 d . .
H2 H 0.5651 0.4038 0.8300 0.023 Uiso 1 1 calc R U
O2 O 0.2009(4) 0.9741(3) 0.93422(5) 0.0313(5) Uani 1 1 d . .
C3 C 0.4810(4) 0.5894(4) 0.79859(6) 0.0201(5) Uani 1 1 d . .
C4 C 0.2773(4) 0.4920(3) 0.84134(6) 0.0176(5) Uani 1 1 d . .
C5 C 0.1942(4) 0.1933(3) 0.86308(6) 0.0196(5) Uani 1 1 d . .
H5A H 0.3315 0.1558 0.8568 0.023 Uiso 1 1 calc R U
H5B H 0.1602 0.1352 0.8825 0.023 Uiso 1 1 calc R U
C6 C 0.3137(4) 0.4298(3) 0.90036(6) 0.0210(5) Uani 1 1 d . .
H6A H 0.2534 0.3601 0.9169 0.025 Uiso 1 1 calc R U
H6B H 0.4580 0.3967 0.8982 0.025 Uiso 1 1 calc R U
C7 C 0.0396(4) 0.1398(3) 0.83815(6) 0.0203(5) Uani 1 1 d . .
C8 C -0.1454(4) 0.0579(4) 0.84691(6) 0.0254(6) Uani 1 1 d . .
H8 H -0.1697 0.0331 0.8679 0.030 Uiso 1 1 calc R U
C9 C 0.3024(4) 0.6190(3) 0.90976(6) 0.0207(5) Uani 1 1 d . .
C10 C 0.1257(4) 0.6080(3) 0.83225(6) 0.0192(5) Uani 1 1 d . .
C11 C -0.1646(4) 0.9994(4) 0.97032(6) 0.0240(5) Uani 1 1 d . .
C12 C -0.3582(5) 0.9312(4) 0.98625(7) 0.0327(6) Uani 1 1 d . .
H12A H -0.4517 0.8866 0.9707 0.049 Uiso 1 1 calc R U
H12B H -0.4245 1.0231 0.9975 0.049 Uiso 1 1 calc R U
H12C H -0.3210 0.8409 1.0006 0.049 Uiso 1 1 calc R U
C13 C 0.0984(4) 0.8465(4) 0.93886(6) 0.0225(5) Uani 1 1 d . .
C14 C 0.0720(4) 0.1735(4) 0.80636(6) 0.0226(5) Uani 1 1 d . .
H14 H 0.1954 0.2245 0.7999 0.027 Uiso 1 1 calc R U
C15 C 0.1468(4) 0.7206(3) 0.80759(6) 0.0209(5) Uani 1 1 d . .
H15 H 0.0440 0.8000 0.8026 0.025 Uiso 1 1 calc R U
C16 C -0.0781(5) 0.1318(4) 0.78418(6) 0.0254(6) Uani 1 1 d . .
H16 H -0.0556 0.1579 0.7632 0.030 Uiso 1 1 calc R U
C17 C -0.2924(5) 0.0134(4) 0.82462(7) 0.0291(6) Uani 1 1 d . .
H17 H -0.4132 -0.0426 0.8308 0.035 Uiso 1 1 calc R U
C18 C -0.0239(4) 0.4601(3) 0.87144(6) 0.0194(5) Uani 1 1 d . .
C19 C -0.2605(5) 0.0518(4) 0.79312(7) 0.0279(6) Uani 1 1 d . .
H19 H -0.3607 0.0241 0.7783 0.034 Uiso 1 1 calc R U
C20 C 0.1436(4) 0.6689(3) 0.92786(6) 0.0220(5) Uani 1 1 d . .
H20 H 0.0520 0.5831 0.9342 0.026 Uiso 1 1 calc R U
C21 C 0.4731(5) 0.7348(4) 0.89811(7) 0.0299(6) Uani 1 1 d . .
H21A H 0.4332 0.8531 0.9009 0.045 Uiso 1 1 calc R U
H21B H 0.4974 0.7126 0.8763 0.045 Uiso 1 1 calc R U
H21C H 0.5976 0.7124 0.9098 0.045 Uiso 1 1 calc R U
C22 C -0.0127(5) 1.0656(5) 0.99462(8) 0.0359(7) Uani 1 1 d . .
H22A H 0.0259 0.9731 1.0084 0.054 Uiso 1 1 calc R U
H22B H -0.0764 1.1563 1.0065 0.054 Uiso 1 1 calc R U
H22C H 0.1087 1.1094 0.9843 0.054 Uiso 1 1 calc R U
C23 C -0.2203(6) 1.1334(4) 0.94581(7) 0.0358(7) Uani 1 1 d . .
H23A H -0.0961 1.1749 0.9360 0.054 Uiso 1 1 calc R U
H23B H -0.2912 1.2279 0.9557 0.054 Uiso 1 1 calc R U
H23C H -0.3088 1.0822 0.9303 0.054 Uiso 1 1 calc R U

loop_
_atom_site_aniso_label
_atom_site_aniso_U_11
_atom_site_aniso_U_22
_atom_site_aniso_U_33
_atom_site_aniso_U_23
_atom_site_aniso_U_13
_atom_site_aniso_U_12
Cl1 0.0235(3) 0.0333(3) 0.0250(3) -0.0022(3) 0.0058(2) -0.0045(3)
O3 0.0192(9) 0.0278(10) 0.0287(9) -0.0006(8) 0.0058(7) 0.0013(8)
O4 0.0168(8) 0.0220(9) 0.0243(9) 0.0021(7) 0.0007(7) 0.0035(7)
O1 0.0268(10) 0.0197(9) 0.0221(9) -0.0031(7) 0.0046(7) -0.0004(8)
C1 0.0251(14) 0.0197(12) 0.0210(11) 0.0019(9) -0.0026(10) -0.0051(10)
C24 0.0182(11) 0.0161(11) 0.0172(10) -0.0003(8) -0.0001(9) 0.0010(9)
C2 0.0180(11) 0.0196(12) 0.0207(11) -0.0021(9) -0.0017(9) -0.0009(9)
O2 0.0324(11) 0.0249(9) 0.0366(11) -0.0023(8) 0.0080(9) -0.0042(9)
C3 0.0184(11) 0.0235(12) 0.0183(10) -0.0025(10) 0.0014(9) -0.0051(10)
C4 0.0183(11) 0.0160(10) 0.0184(10) -0.0008(8) -0.0018(9) 0.0005(9)
C5 0.0224(12) 0.0158(10) 0.0205(11) 0.0004(8) -0.0008(10) 0.0035(10)
C6 0.0213(12) 0.0233(12) 0.0186(11) -0.0008(9) -0.0021(9) 0.0029(11)
C7 0.0221(12) 0.0146(11) 0.0241(12) -0.0025(9) -0.0007(10) 0.0014(10)
C8 0.0276(13) 0.0238(13) 0.0249(12) -0.0018(11) 0.0070(10) -0.0026(11)
C9 0.0221(12) 0.0234(12) 0.0165(10) -0.0009(9) -0.0025(9) 0.0009(10)
C10 0.0183(11) 0.0195(11) 0.0196(11) -0.0039(9) -0.0014(9) 0.0006(9)
C11 0.0290(14) 0.0198(11) 0.0233(12) -0.0039(10) 0.0037(10) 0.0012(11)
C12 0.0354(15) 0.0317(15) 0.0309(14) -0.0044(13) 0.0104(12) -0.0007(14)
C13 0.0239(13) 0.0253(13) 0.0182(11) -0.0016(10) 0.0003(10) 0.0032(11)
C14 0.0232(13) 0.0194(12) 0.0252(12) 0.0004(10) 0.0004(10) 0.0000(10)
C15 0.0224(12) 0.0171(11) 0.0233(12) 0.0016(9) -0.0063(10) -0.0007(10)
C16 0.0306(14) 0.0229(13) 0.0226(12) 0.0005(10) -0.0029(10) 0.0029(11)
C17 0.0224(13) 0.0251(13) 0.0396(15) -0.0082(11) 0.0040(12) -0.0036(12)
C18 0.0202(12) 0.0162(11) 0.0217(11) -0.0037(9) -0.0020(9) 0.0018(9)
C19 0.0250(13) 0.0240(13) 0.0348(14) -0.0063(12) -0.0065(11) 0.0036(11)
C20 0.0236(12) 0.0201(12) 0.0223(12) -0.0009(10) -0.0003(10) -0.0020(10)
C21 0.0290(15) 0.0285(14) 0.0322(14) -0.0061(12) 0.0068(12) -0.0057(12)
C22 0.0402(17) 0.0316(15) 0.0357(15) -0.0137(13) -0.0033(13) -0.0010(14)
C23 0.0453(18) 0.0304(14) 0.0316(14) 0.0063(12) 0.0105(14) 0.0118(14)

loop_
_atom_type_symbol
_atom_type_description
_atom_type_scat_dispersion_real
_atom_type_scat_dispersion_imag
_atom_type_scat_source
C C 0.0033 0.0016 'International Tables Vol C Tables 4.2.6.8 and 6.1.1.4'
H H 0.0000 0.0000 'International Tables Vol C Tables 4.2.6.8 and 6.1.1.4'
O O 0.0106 0.0060 'International Tables Vol C Tables 4.2.6.8 and 6.1.1.4'
Cl Cl 0.1484 0.1585 'International Tables Vol C Tables 4.2.6.8 and 6.1.1.4'

loop_
_geom_angle_atom_site_label_1
_geom_angle_atom_site_label_2
_geom_angle_atom_site_label_3
_geom_angle
C18 O4 C10 107.88(19)
C13 O1 C11 121.6(2)
C3 C1 C15 120.3(2)
C4 C24 C18 100.9(2)
C4 C24 C5 113.3(2)
C18 C24 C5 109.9(2)
C4 C24 C6 114.2(2)
C18 C24 C6 108.4(2)
C5 C24 C6 109.65(19)
C3 C2 C4 116.9(2)
C1 C3 C2 122.5(2)
C1 C3 Cl1 118.3(2)
C2 C3 Cl1 119.2(2)
C10 C4 C2 119.8(2)
C10 C4 C24 108.6(2)
C2 C4 C24 131.5(2)
C7 C5 C24 113.2(2)
C9 C6 C24 112.9(2)
C8 C7 C14 118.1(3)
C8 C7 C5 119.8(2)
C14 C7 C5 122.1(2)
C17 C8 C7 120.8(3)
C20 C9 C21 125.2(3)
C20 C9 C6 117.9(2)
C21 C9 C6 116.9(2)
C15 C10 C4 123.9(2)
C15 C10 O4 123.9(2)
C4 C10 O4 112.1(2)
O1 C11 C12 102.3(2)
O1 C11 C23 110.1(2)
C12 C11 C23 110.6(3)
O1 C11 C22 110.1(2)
C12 C11 C22 110.1(2)
C23 C11 C22 113.1(3)
O2 C13 O1 124.7(2)
O2 C13 C20 126.9(3)
O1 C13 C20 108.3(2)
C16 C14 C7 120.8(3)
C10 C15 C1 116.4(2)
C19 C16 C14 120.5(3)
C8 C17 C19 120.5(3)
O3 C18 O4 121.0(2)
O3 C18 C24 128.8(2)
O4 C18 C24 110.2(2)
C16 C19 C17 119.2(3)
C9 C20 C13 127.0(3)

loop_
_geom_bond_atom_site_label_1
_geom_bond_atom_site_label_2
_geom_bond_distance
Cl1 C3 1.740(3)
O3 C18 1.191(3)
O4 C18 1.381(3)
O4 C10 1.396(3)
O1 C13 1.349(3)
O1 C11 1.475(3)
C1 C3 1.387(4)
C1 C15 1.397(4)
C24 C4 1.502(3)
C24 C18 1.535(4)
C24 C5 1.551(3)
C24 C6 1.564(3)
C2 C3 1.393(4)
C2 C4 1.390(4)
O2 C13 1.206(4)
C4 C10 1.383(3)
C5 C7 1.516(4)
C6 C9 1.522(4)
C7 C8 1.402(4)
C7 C14 1.397(4)
C8 C17 1.387(4)
C9 C20 1.340(4)
C9 C21 1.505(4)
C10 C15 1.374(4)
C11 C12 1.517(4)
C11 C23 1.517(4)
C11 C22 1.516(4)
C13 C20 1.483(4)
C14 C16 1.392(4)
C16 C19 1.384(4)
C17 C19 1.392(4)
